data_7116227
loop_
_publ_author_name
'Mu, Ying'
'Wang, Yanyan'
'Li, Yi'
'Li, Jiyang'
'Yu, Jihong'

_publ_section_title
;
 Organotemplate-free synthesis of an open-framework magnesium
 aluminophosphate with proton conduction properties.
;
_journal_issue 11
_journal_name_full 'Chemical communications (Cambridge, England)'
_journal_page_first 2149
_journal_page_last 2151
_journal_paper_doi 10.1039/c4cc08964b
_journal_volume 51
_journal_year 2015
_chemical_formula_sum 'Al H5 Mg O10 P2'
_chemical_formula_weight 278.27
_chemical_name_systematic JU102
_space_group_crystal_system monoclinic
_space_group_IT_number 4
_space_group_name_Hall 'P 2yb'
_space_group_name_H-M_alt 'P 1 21 1'
_symmetry_space_group_name_Hall 'P 2yb'
_symmetry_space_group_name_H-M 'P 1 21 1'
_atom_sites_solution_hydrogens difmap
_audit_block_doi 10.5517/cc13hk38
_audit_creation_method SHELXL-2013
_audit_update_record
;
2014-10-07 deposited with the CCDC.
2014-12-15 downloaded from the CCDC.
;
_cell_angle_alpha 90
_cell_angle_beta 102.595(3)
_cell_angle_gamma 90
_cell_formula_units_Z 2
_cell_length_a 5.0119(11)
_cell_length_b 7.7690(17)
_cell_length_c 9.995(2)
_cell_measurement_temperature 296(2)
_cell_volume 379.81(14)
_computing_structure_refinement 'SHELXL-2013 (Sheldrick, 2013)'
_diffrn_ambient_temperature 296(2)
_diffrn_measured_fraction_theta_full 0.993
_diffrn_measured_fraction_theta_max 0.995
_diffrn_radiation_type MoK\a
_diffrn_radiation_wavelength 0.71073
_diffrn_reflns_av_R_equivalents 0.0159
_diffrn_reflns_av_unetI/netI 0.0278
_diffrn_reflns_Laue_measured_fraction_full 0.993
_diffrn_reflns_Laue_measured_fraction_max 0.995
_diffrn_reflns_limit_h_max 5
_diffrn_reflns_limit_h_min -6
_diffrn_reflns_limit_k_max 10
_diffrn_reflns_limit_k_min -10
_diffrn_reflns_limit_l_max 13
_diffrn_reflns_limit_l_min -11
_diffrn_reflns_number 2795
_diffrn_reflns_point_group_measured_fraction_full 0.996
_diffrn_reflns_point_group_measured_fraction_max 0.997
_diffrn_reflns_theta_full 25.242
_diffrn_reflns_theta_max 28.328
_diffrn_reflns_theta_min 2.088
_exptl_absorpt_coefficient_mu 0.812
_exptl_absorpt_correction_T_max 0.8677
_exptl_absorpt_correction_T_min 0.8480
_exptl_absorpt_correction_type multi-scan
_exptl_absorpt_process_details sadabs
_exptl_crystal_colour colorless
_exptl_crystal_density_diffrn 2.433
_exptl_crystal_description flake
_exptl_crystal_F_000 280
_exptl_crystal_size_max 0.210
_exptl_crystal_size_mid 0.200
_exptl_crystal_size_min 0.180
_refine_diff_density_max 0.369
_refine_diff_density_min -0.265
_refine_diff_density_rms 0.070
_refine_ls_abs_structure_details
;
 Refined as an inversion twin.
;
_refine_ls_abs_structure_Flack -0.02(16)
_refine_ls_extinction_method none
_refine_ls_goodness_of_fit_ref 1.114
_refine_ls_hydrogen_treatment refxyz
_refine_ls_matrix_type full
_refine_ls_number_parameters 143
_refine_ls_number_reflns 1689
_refine_ls_number_restraints 6
_refine_ls_restrained_S_all 1.114
_refine_ls_R_factor_all 0.0252
_refine_ls_R_factor_gt 0.0243
_refine_ls_shift/su_max 0.000
_refine_ls_shift/su_mean 0.000
_refine_ls_structure_factor_coef Fsqd
_refine_ls_weighting_details 'w=1/[\s^2^(Fo^2^)+(0.0262P)^2^+0.2733P] where P=(Fo^2^+2Fc^2^)/3'
_refine_ls_weighting_scheme calc
_refine_ls_wR_factor_gt 0.0616
_refine_ls_wR_factor_ref 0.0623
_reflns_Friedel_coverage 0.869
_reflns_Friedel_fraction_full 0.998
_reflns_Friedel_fraction_max 0.999
_reflns_number_gt 1648
_reflns_number_total 1689
_reflns_threshold_expression 'I > 2\s(I)'
_cod_data_source_file c4cc08964b2.cif
_cod_data_source_block JU102
_cod_depositor_comments 'Adding full bibliography for 7116227.cif.'
_cod_database_code 7116227
_shelx_space_group_comment
;
The symmetry employed for this shelxl refinement is uniquely defined
by the following loop, which should always be used as a source of
symmetry information in preference to the above space-group names.
They are only intended as comments.
;
_shelx_estimated_absorpt_t_min 0.848
_shelx_estimated_absorpt_t_max 0.868
_shelxl_version_number 2013-4

loop_
_space_group_symop_operation_xyz
'x, y, z'
'-x, y+1/2, -z'

loop_
_atom_site_label
_atom_site_type_symbol
_atom_site_fract_x
_atom_site_fract_y
_atom_site_fract_z
_atom_site_U_iso_or_equiv
_atom_site_adp_type
_atom_site_occupancy
_atom_site_site_symmetry_order
_atom_site_calc_flag
_atom_site_refinement_flags_posn
_atom_site_refinement_flags_adp
Al1 Al 0.7267(2) 0.61885(13) 0.62590(10) 0.0107(2) Uani 1 1 d . .
Mg1 Mg 0.4823(2) 0.67039(16) 1.15089(11) 0.0110(2) Uani 1 1 d . .
P1 P 0.19540(17) 0.40281(12) 0.57946(8) 0.00951(18) Uani 1 1 d . .
P2 P 0.85672(17) 0.55499(11) 0.93496(9) 0.00980(18) Uani 1 1 d . .
O1 O 0.8851(5) 0.6387(4) 0.7982(2) 0.0167(6) Uani 1 1 d . .
O2 O 0.3890(5) 0.5574(4) 0.6112(3) 0.0153(5) Uani 1 1 d . .
O3 O 0.9006(5) 0.4730(3) 0.5416(3) 0.0130(5) Uani 1 1 d . .
O4 O 0.7533(5) 0.8205(3) 0.5533(3) 0.0142(5) Uani 1 1 d . .
O5 O 0.7358(5) 0.6861(4) 1.0165(3) 0.0136(5) Uani 1 1 d . .
O6 O 0.7096(5) 0.3875(4) 0.9169(3) 0.0183(6) Uani 1 1 d . .
O7 O 0.2270(5) 0.2783(4) 0.6965(3) 0.0152(5) Uani 1 1 d . .
O8 O 1.1654(5) 0.5185(3) 1.0137(3) 0.0137(5) Uani 1 1 d D .
H8 H 1.207(9) 0.403(3) 0.990(5) 0.021 Uiso 1 1 d D U
O9 O 0.6518(6) 0.4242(4) 1.2242(3) 0.0244(7) Uani 1 1 d D .
H9A H 0.704(11) 0.345(6) 1.162(4) 0.037 Uiso 1 1 d D U
H9B H 0.743(9) 0.423(8) 1.3192(19) 0.037 Uiso 1 1 d D U
O10 O 0.2520(6) 0.6323(4) 1.2928(3) 0.0191(6) Uani 1 1 d D .
H10A H 0.075(6) 0.684(7) 1.288(5) 0.029 Uiso 1 1 d D U
H10B H 0.248(10) 0.521(3) 1.334(5) 0.029 Uiso 1 1 d D U

loop_
_atom_site_aniso_label
_atom_site_aniso_U_11
_atom_site_aniso_U_22
_atom_site_aniso_U_33
_atom_site_aniso_U_23
_atom_site_aniso_U_13
_atom_site_aniso_U_12
Al1 0.0109(5) 0.0105(5) 0.0111(5) 0.0007(4) 0.0031(4) -0.0009(4)
Mg1 0.0117(6) 0.0108(6) 0.0106(5) 0.0005(4) 0.0027(4) 0.0011(4)
P1 0.0096(4) 0.0090(4) 0.0101(4) 0.0000(3) 0.0025(3) -0.0001(3)
P2 0.0104(4) 0.0089(4) 0.0101(4) -0.0012(3) 0.0021(3) -0.0010(3)
O1 0.0175(12) 0.0219(15) 0.0102(11) 0.0013(11) 0.0018(9) -0.0018(12)
O2 0.0126(11) 0.0147(12) 0.0195(13) -0.0037(11) 0.0057(10) -0.0050(11)
O3 0.0097(11) 0.0149(13) 0.0139(12) -0.0010(10) 0.0015(9) 0.0017(9)
O4 0.0195(12) 0.0111(13) 0.0133(11) 0.0013(10) 0.0065(10) -0.0019(10)
O5 0.0150(12) 0.0117(12) 0.0155(12) -0.0012(10) 0.0064(10) 0.0009(10)
O6 0.0160(12) 0.0115(13) 0.0266(14) -0.0028(11) 0.0029(10) -0.0031(11)
O7 0.0146(12) 0.0159(13) 0.0147(12) 0.0049(10) 0.0026(10) 0.0002(11)
O8 0.0113(11) 0.0103(13) 0.0181(12) -0.0032(10) -0.0001(9) 0.0010(10)
O9 0.0286(15) 0.0173(16) 0.0271(15) -0.0003(13) 0.0055(12) 0.0066(13)
O10 0.0186(13) 0.0207(15) 0.0206(14) 0.0056(12) 0.0099(10) 0.0029(12)

loop_
_atom_type_symbol
_atom_type_description
_atom_type_scat_dispersion_real
_atom_type_scat_dispersion_imag
_atom_type_scat_source
Al Al 0.0645 0.0514 'International Tables Vol C Tables 4.2.6.8 and 6.1.1.4'
H H 0.0000 0.0000 'International Tables Vol C Tables 4.2.6.8 and 6.1.1.4'
Mg Mg 0.0486 0.0363 'International Tables Vol C Tables 4.2.6.8 and 6.1.1.4'
O O 0.0106 0.0060 'International Tables Vol C Tables 4.2.6.8 and 6.1.1.4'
P P 0.1023 0.0942 'International Tables Vol C Tables 4.2.6.8 and 6.1.1.4'

loop_
_geom_angle_atom_site_label_1
_geom_angle_atom_site_label_2
_geom_angle_atom_site_label_3
_geom_angle
_geom_angle_site_symmetry_1
_geom_angle_site_symmetry_3
O2 Al1 O1 109.53(13) . .
O2 Al1 O4 111.95(14) . .
O1 Al1 O4 105.84(14) . .
O2 Al1 O3 111.09(13) . .
O1 Al1 O3 111.47(14) . .
O4 Al1 O3 106.85(13) . .
O6 Mg1 O10 93.15(12) 2_657 .
O6 Mg1 O5 92.83(12) 2_657 .
O10 Mg1 O5 174.01(13) . .
O6 Mg1 O7 96.85(12) 2_657 2_657
O10 Mg1 O7 87.71(12) . 2_657
O5 Mg1 O7 91.25(11) . 2_657
O6 Mg1 O9 174.39(14) 2_657 .
O10 Mg1 O9 82.83(13) . .
O5 Mg1 O9 91.23(12) . .
O7 Mg1 O9 86.93(12) 2_657 .
O6 Mg1 O8 90.74(12) 2_657 1_455
O10 Mg1 O8 85.08(12) . 1_455
O5 Mg1 O8 95.18(11) . 1_455
O7 Mg1 O8 169.80(12) 2_657 1_455
O9 Mg1 O8 85.03(12) . 1_455
O7 P1 O2 112.91(15) . .
O7 P1 O3 110.60(15) . 1_455
O2 P1 O3 107.64(16) . 1_455
O7 P1 O4 113.23(16) . 2_646
O2 P1 O4 106.60(14) . 2_646
O3 P1 O4 105.41(15) 1_455 2_646
O6 P2 O5 114.13(16) . .
O6 P2 O1 113.49(16) . .
O5 P2 O1 108.54(15) . .
O6 P2 O8 107.77(15) . .
O5 P2 O8 108.21(14) . .
O1 P2 O8 104.10(15) . .
P2 O1 Al1 136.69(18) . .
P1 O2 Al1 142.69(19) . .
P1 O3 Al1 131.33(17) 1_655 .
P1 O4 Al1 140.50(18) 2_656 .
P2 O5 Mg1 133.93(17) . .
P2 O6 Mg1 167.17(19) . 2_647
P1 O7 Mg1 141.55(17) . 2_647
P2 O8 Mg1 134.43(16) . 1_655
P2 O8 H8 106(3) . .
Mg1 O8 H8 119(3) 1_655 .
Mg1 O9 H9A 119(3) . .
Mg1 O9 H9B 114(4) . .
H9A O9 H9B 120(5) . .
Mg1 O10 H10A 124(3) . .
Mg1 O10 H10B 120(3) . .
H10A O10 H10B 107(4) . .

loop_
_geom_bond_atom_site_label_1
_geom_bond_atom_site_label_2
_geom_bond_distance
_geom_bond_site_symmetry_2
Al1 O2 1.734(3) .
Al1 O1 1.739(3) .
Al1 O4 1.744(3) .
Al1 O3 1.753(3) .
Mg1 O6 1.986(3) 2_657
Mg1 O10 2.036(3) .
Mg1 O5 2.044(3) .
Mg1 O7 2.045(3) 2_657
Mg1 O9 2.155(3) .
Mg1 O8 2.201(3) 1_455
P1 O7 1.499(3) .
P1 O2 1.533(3) .
P1 O3 1.542(3) 1_455
P1 O4 1.544(3) 2_646
P2 O6 1.487(3) .
P2 O5 1.512(3) .
P2 O1 1.548(3) .
P2 O8 1.601(3) .
O3 P1 1.542(3) 1_655
O4 P1 1.544(3) 2_656
O6 Mg1 1.986(3) 2_647
O7 Mg1 2.045(3) 2_647
O8 Mg1 2.201(3) 1_655
O8 H8 0.962(14) .
O9 H9A 0.955(14) .
O9 H9B 0.960(14) .
O10 H10A 0.967(14) .
O10 H10B 0.956(14) .

loop_
_geom_hbond_atom_site_label_D
_geom_hbond_atom_site_label_H
_geom_hbond_atom_site_label_A
_geom_hbond_distance_DH
_geom_hbond_distance_HA
_geom_hbond_distance_DA
_geom_hbond_angle_DHA
_geom_hbond_site_symmetry_A
O8 H8 O5 0.962(14) 1.713(18) 2.659(4) 167(4) 2_747
O9 H9A O1 0.955(14) 2.57(4) 3.254(4) 129(4) 2_747
O9 H9A O6 0.955(14) 2.47(4) 3.161(4) 129(4) .
O9 H9B O3 0.960(14) 2.225(19) 3.168(4) 167(5) 1_556
O10 H10A O7 0.967(14) 1.717(16) 2.678(4) 172(4) 2_557
O10 H10B O4 0.956(14) 1.927(16) 2.873(4) 170(5) 2_647
